data_4003012
loop_
_publ_author_name
'Bocarsly, Joshua D.'
'Levin, Emily E.'
'Humphrey, Samuel A.'
'Faske, Tom'
'Donner, Wolfgang'
'Wilson, Stephen D.'
'Seshadri, Ram'

_publ_section_title
;
 Magnetostructural Coupling Drives Magnetocaloric Behavior: The Case of
 MnB versus FeB
;
_journal_issue 13
_journal_name_full 'Chemistry of Materials'
_journal_page_first 4873
_journal_paper_doi 10.1021/acs.chemmater.9b01476
_journal_volume 31
_journal_year 2019
_chemical_formula_moiety 'B Fe'
_chemical_formula_sum 'B Fe'
_chemical_formula_weight 66.656
_chemical_name_mineral FeB
_space_group_IT_number 62
_space_group_name_Hall '-P 2ac 2n'
_space_group_name_H-M_alt 'P n m a'
_symmetry_cell_setting orthorhombic
_symmetry_Int_Tables_number 62
_symmetry_space_group_name_Hall '-P 2ac 2n'
_symmetry_space_group_name_H-M 'P n m a'
_cell_angle_alpha 90
_cell_angle_beta 90
_cell_angle_gamma 90
_cell_formula_units_Z 4
_cell_length_a 5.502008(9)
_cell_length_b 2.948246(4)
_cell_length_c 4.059604(7)
_cell_measurement_temperature 300
_cell_volume 65.85195(18)
_computing_structure_refinement 'Topas Academic v6'
_diffrn_ambient_temperature 300
_diffrn_measurement_device_type 'APS, Beamline 11-bm'
_diffrn_radiation_wavelength 0.414581
_diffrn_source synchrotron
_pd_instr_location 'Argonne National Laboratory'
_pd_proc_2theta_range_inc 0.00099844
_pd_proc_2theta_range_max 50
_pd_proc_2theta_range_min 3
_pd_proc_ls_prof_R_factor 7.2079
_pd_proc_ls_prof_wR_expected 5.0320
_pd_proc_ls_prof_wR_factor 9.704
_pd_spec_mounting 'polycrystalline powder in 0.8 mm dia. kapton kapillary'
_refine_ls_goodness_of_fit_all 1.93
_cod_data_source_file cm9b01476_si_002.cif
_cod_data_source_block FeB
_cod_original_cell_volume 65.85194(18)
_cod_original_sg_symbol_H-M Pnma
_cod_database_code 4003012

loop_
_symmetry_equiv_pos_as_xyz
'x, y, z '
'-x, y+1/2, -z '
'-x+1/2, -y, z+1/2 '
'-x+1/2, y+1/2, z+1/2 '
'x, -y+1/2, z '
'-x, -y, -z '
'x+1/2, -y+1/2, -z+1/2 '
'x+1/2, y, -z+1/2 '

loop_
_atom_site_label
_atom_site_type_symbol
_atom_site_symmetry_multiplicity
_atom_site_fract_x
_atom_site_fract_y
_atom_site_fract_z
_atom_site_occupancy
_atom_site_B_iso_or_equiv
Fe1 Fe 4 0.17709(3) 0.25 0.11988(4) 1 0.162(2)
B1 B 4 0.03630(19) 0.25 0.6141(3) 1 0.294(14)
